data_1509064
loop_
_publ_author_name
'Glaunsinger, W.S.'
'McKelvy, M.J.'
'von Dreele, R.B.'
'Burr, G.L.'
'Young, V.G.jr.'

_publ_section_title
;
 A structural investigation of Ag0.167TiS2 by time-of-flight neutron
 powder diffraction
;
_journal_name_full 'Journal of Solid State Chemistry'
_journal_page_first 355
_journal_page_last 364
_journal_paper_doi 10.1016/0022-4596(90)90333-S
_journal_volume 84
_journal_year 1990
_chemical_formula_sum 'Ag0.167 S2 Ti'
_chemical_name_systematic 'Silver titanium sulfide (0.17/1/2)'
_space_group_IT_number 164
_symmetry_space_group_name_Hall '-P 3 2"'
_symmetry_space_group_name_H-M 'P -3 m 1'
_cell_angle_alpha 90
_cell_angle_beta 90
_cell_angle_gamma 120
_cell_formula_units_Z 2
_cell_length_a 3.4057
_cell_length_b 3.4057
_cell_length_c 12.033
_cell_volume 120.870
_citation_journal_id_ASTM JSSCBI
_cod_data_source_file silver0-1_21.cif
_cod_data_source_block Ag0.167S2Ti1
_cod_original_cell_volume 120.8697
_cod_original_formula_sum 'Ag0.167 S2 Ti1'
_cod_database_code 1509064

loop_
_symmetry_equiv_pos_as_xyz
x,y,z
-y,x-y,z
-x+y,-x,z
y,x,-z
-x,-x+y,-z
x-y,-y,-z
-x,-y,-z
y,-x+y,-z
x-y,x,-z
-y,-x,z
x,x-y,z
-x+y,y,z

loop_
_atom_site_label
_atom_site_type_symbol
_atom_site_fract_x
_atom_site_fract_y
_atom_site_fract_z
_atom_site_occupancy
Ag1 Ag+1 0 0 0 0.333
Ti1 Ti+3 0 0 0.2662 1
S2 S-2 0.6667 0.3333 0.3823 1
S1 S-2 0.3333 0.6667 0.1452 1
